data_4350386
loop_
_publ_author_name
'Ibrahim, Mohamed M.'
'Olmo, Cristina P\'erez'
'Tekeste, Teame'
'Seebacher, Jan'
'He, Guosen'
'Maldonado Calvo, Jos\'e A'
'B\"ohmerle, Karin'
'Steinfeld, Gunther'
'Brombacher, Horst'
'Vahrenkamp, Heinrich'

_publ_section_title
;
 Zn-OH2 and Zn-OH complexes with hydroborate-derived tripod ligands: a
 comprehensive study.
;
_journal_issue 18
_journal_name_full 'Inorganic chemistry'
_journal_page_first 7493
_journal_page_last 7502
_journal_paper_doi 10.1021/ic060752f
_journal_volume 45
_journal_year 2006
_chemical_formula_moiety 'C48 H41 B2 N12 O7 Zn2, Cl O4'
_chemical_formula_sum 'C48 H45 B2 Cl N12 O11 Zn2'
_chemical_formula_weight 1153.76
_chemical_melting_point 216&#x00B0;C
_chemical_name_common 'complex 10 (Maldonado) [(TpFu,MeZn)2(OH)](ClO4)'
_chemical_name_systematic
; 
 Bis(hydrotris(3-(2&#x0092;-furyl)-5-methylpyrazol-1-yl)borate zinc) hydroxyde
;
_space_group_IT_number 146
_space_group_name_Hall 'R 3'
_space_group_name_H-M_alt 'R 3 :H'
_symmetry_cell_setting rhombohedral
_symmetry_space_group_name_H-M 'R 3 :H'
_atom_sites_solution_hydrogens geom
_atom_sites_solution_primary PATT
_atom_sites_solution_secondary difmap
_audit_creation_method SHELXL-97
_cell_angle_alpha 90.00
_cell_angle_beta 90.00
_cell_angle_gamma 120.00
_cell_formula_units_Z 3
_cell_length_a 11.786(2)
_cell_length_b 11.786(2)
_cell_length_c 31.507(8)
_cell_measurement_temperature 247(2)
_cell_volume 3790.3(13)
_computing_cell_refinement 'Bruker SMART'
_computing_data_collection 'Bruker SMART'
_computing_data_reduction 'Bruker SHELXTL'
_computing_molecular_graphics 'Bruker SHELXTL'
_computing_publication_material 'Bruker SHELXTL'
_computing_structure_refinement 'SHELXL-97 (Sheldrick, 1997)'
_computing_structure_solution 'SHELXS-97 (Sheldrick, 1990)'
_diffrn_ambient_temperature 247(2)
_diffrn_measured_fraction_theta_full 0.955
_diffrn_measured_fraction_theta_max 0.955
_diffrn_radiation_monochromator graphite
_diffrn_radiation_source 'fine-focus sealed tube'
_diffrn_radiation_type MoK\a
_diffrn_radiation_wavelength 0.71073
_diffrn_reflns_av_R_equivalents 0.0652
_diffrn_reflns_av_sigmaI/netI 0.0583
_diffrn_reflns_limit_h_max 15
_diffrn_reflns_limit_h_min -15
_diffrn_reflns_limit_k_max 15
_diffrn_reflns_limit_k_min -15
_diffrn_reflns_limit_l_max 40
_diffrn_reflns_limit_l_min -41
_diffrn_reflns_number 11407
_diffrn_reflns_theta_full 28.70
_diffrn_reflns_theta_max 28.70
_diffrn_reflns_theta_min 1.94
_exptl_absorpt_coefficient_mu 1.075
_exptl_absorpt_correction_type none
_exptl_crystal_colour colourless
_exptl_crystal_density_diffrn 1.515
_exptl_crystal_density_method 'not measured'
_exptl_crystal_description isometric
_exptl_crystal_F_000 1773
_exptl_crystal_size_max 0.25
_exptl_crystal_size_mid 0.24
_exptl_crystal_size_min 0.15
_refine_diff_density_max 0.815
_refine_diff_density_min -0.714
_refine_diff_density_rms 0.091
_refine_ls_abs_structure_details 'Flack H D (1983), Acta Cryst. A39, 876-881'
_refine_ls_abs_structure_Flack 0.00
_refine_ls_extinction_method none
_refine_ls_goodness_of_fit_ref 1.129
_refine_ls_hydrogen_treatment 'riding model'
_refine_ls_matrix_type full
_refine_ls_number_parameters 238
_refine_ls_number_reflns 4047
_refine_ls_number_restraints 1
_refine_ls_restrained_S_all 1.129
_refine_ls_R_factor_all 0.0950
_refine_ls_R_factor_gt 0.0576
_refine_ls_shift/su_max 1.072
_refine_ls_shift/su_mean 0.253
_refine_ls_structure_factor_coef Fsqd
_refine_ls_weighting_details 'calc w=1/[\s^2^(Fo^2^)+(0.0785P)^2^+10.9564P] where P=(Fo^2^+2Fc^2^)/3'
_refine_ls_weighting_scheme calc
_refine_ls_wR_factor_gt 0.1462
_refine_ls_wR_factor_ref 0.1816
_reflns_number_gt 2738
_reflns_number_total 4047
_reflns_threshold_expression >2sigma(I)
_cod_data_source_file ic060752fsi20060504_033957.cif
_cod_data_source_block josefm
_cod_depositor_comments
;
The following automatic conversions were performed:

data item '_diffrn_ambient_temperature' value '-26(2)' was changed to
'247(2)' -- it was converted from degrees Celsius(C) to Kelvins(K).

data item '_geom_angle_publ_flag' value 'Y' was changed to 'y' in
accordance with the
/home/saulius/struct/COD-crude-data/automatic-downloads/DataCite-retrospective/ACS/depositions/lib/dictionaries/cif_core.dic
dictionary named 'cif_core.dic' version 2.4.2 last updated on
2011-04-26 (107 times).

data item '_geom_bond_publ_flag' value 'Y' was changed to 'y' in
accordance with the
/home/saulius/struct/COD-crude-data/automatic-downloads/DataCite-retrospective/ACS/depositions/lib/dictionaries/cif_core.dic
dictionary named 'cif_core.dic' version 2.4.2 last updated on
2011-04-26 (52 times).

data item '_symmetry_cell_setting' value 'Rhombohedral' was changed
to 'rhombohedral' in accordance with the
/home/saulius/struct/COD-crude-data/automatic-downloads/DataCite-retrospective/ACS/depositions/lib/dictionaries/cif_core.dic
dictionary named 'cif_core.dic' version 2.4.2 last updated on
2011-04-26.

Automatic conversion script
Id: cif_fix_values 6909 2019-04-08 15:41:33Z antanas 
;
_cod_original_cell_volume 3790.1(13)
_cod_original_sg_symbol_H-M R-3
_cod_database_code 4350386

loop_
_symmetry_equiv_pos_as_xyz
'x, y, z'
'-y, x-y, z'
'-x+y, -x, z'
'x+2/3, y+1/3, z+1/3'
'-y+2/3, x-y+1/3, z+1/3'
'-x+y+2/3, -x+1/3, z+1/3'
'x+1/3, y+2/3, z+2/3'
'-y+1/3, x-y+2/3, z+2/3'
'-x+y+1/3, -x+2/3, z+2/3'

loop_
_atom_site_label
_atom_site_type_symbol
_atom_site_fract_x
_atom_site_fract_y
_atom_site_fract_z
_atom_site_U_iso_or_equiv
_atom_site_adp_type
_atom_site_occupancy
_atom_site_symmetry_multiplicity
_atom_site_calc_flag
_atom_site_refinement_flags
_atom_site_disorder_assembly
_atom_site_disorder_group
Zn1 Zn 0.6667 0.3333 0.25302(3) 0.0403(5) Uani 1 3 d S . .
Zn2 Zn 0.6667 0.3333 0.13623(3) 0.0395(5) Uani 1 3 d S . .
O1 O 0.6284(6) 0.314(3) 0.1947(5) 0.025(2) Uiso 0.33 1 d P . .
O2 O 0.4655(11) 0.4124(12) 0.1806(2) 0.080(3) Uani 1 1 d . . .
O3A O 0.765(4) 0.617(3) 0.2092(10) 0.069(8) Uani 0.50 1 d P A 1
O3B O 0.716(4) 0.615(4) 0.2116(12) 0.079(8) Uani 0.50 1 d P A 2
O4 O 0.2267(5) 0.5476(5) 0.0625(2) 0.0790(16) Uani 1 1 d . . .
O5 O 0.3333 0.6667 0.0063(2) 0.0252(17) Uani 1 3 d S . .
N1 N 0.7069(10) 0.4953(9) 0.2884(2) 0.042(2) Uani 1 1 d . . .
N2 N 0.5435(9) 0.3719(9) 0.0997(2) 0.040(2) Uani 1 1 d . . .
N3 N 0.6857(10) 0.4648(8) 0.3308(2) 0.041(2) Uani 1 1 d . . .
N4 N 0.5533(10) 0.3512(9) 0.0570(2) 0.042(2) Uani 1 1 d . . .
B1 B 0.6667 0.3333 0.3479(7) 0.052(6) Uiso 1 3 d S . .
H1 H 0.6667 0.3333 0.3790 0.063 Uiso 1 3 calc SR . .
B2 B 0.6667 0.3333 0.0408(5) 0.040(5) Uani 1 3 d S . .
H2 H 0.6667 0.3333 0.0097 0.049 Uiso 1 3 calc SR . .
Cl1 Cl 0.3333 0.6667 0.0475(2) 0.112(2) Uani 1 3 d S . .
C1 C 0.6731(16) 0.5695(14) 0.3991(3) 0.066(4) Uani 1 1 d . . .
H1A H 0.6836 0.6523 0.4078 0.099 Uiso 1 1 calc R . .
H1B H 0.7356 0.5541 0.4137 0.099 Uiso 1 1 calc R . .
H1C H 0.5860 0.5009 0.4057 0.099 Uiso 1 1 calc R . .
C2 C 0.6953(11) 0.5715(12) 0.3521(3) 0.046(3) Uani 1 1 d . . .
C3 C 0.7233(12) 0.6705(11) 0.3238(3) 0.045(3) Uani 1 1 d . . .
H3A H 0.7366 0.7539 0.3292 0.054 Uiso 1 1 calc R . .
C4 C 0.7271(12) 0.6152(11) 0.2847(4) 0.045(3) Uani 1 1 d . A .
C5 C 0.7568(12) 0.6878(13) 0.2437(3) 0.050(3) Uani 1 1 d . . .
C6 C 0.7958(14) 0.8048(13) 0.2338(4) 0.067(3) Uani 1 1 d . A .
H6A H 0.8126 0.8714 0.2530 0.080 Uiso 1 1 calc R . .
C7 C 0.8096(16) 0.8195(15) 0.1921(4) 0.076(4) Uani 1 1 d . . .
H7A H 0.8368 0.8947 0.1759 0.091 Uiso 1 1 calc R A .
C8 C 0.7756(18) 0.7028(17) 0.1799(4) 0.091(5) Uani 1 1 d . A .
H8 H 0.7586 0.6792 0.1515 0.109 Uiso 1 1 calc R B 1
C9 C 0.4417(15) 0.3391(16) -0.0109(3) 0.059(4) Uani 1 1 d . . .
H9A H 0.5067 0.3213 -0.0224 0.089 Uiso 1 1 calc R . .
H9B H 0.4500 0.4165 -0.0240 0.089 Uiso 1 1 calc R . .
H9C H 0.3560 0.2663 -0.0165 0.089 Uiso 1 1 calc R . .
C10 C 0.4614(12) 0.3599(11) 0.0361(3) 0.045(3) Uani 1 1 d . . .
C11 C 0.3923(13) 0.3874(12) 0.0647(4) 0.058(3) Uani 1 1 d . . .
H11A H 0.3209 0.3978 0.0584 0.069 Uiso 1 1 calc R . .
C12 C 0.4448(12) 0.3973(11) 0.1043(4) 0.042(3) Uani 1 1 d . . .
C13 C 0.4107(12) 0.4275(12) 0.1440(4) 0.051(3) Uani 1 1 d . . .
C14 C 0.3224(15) 0.4688(15) 0.1559(4) 0.072(4) Uani 1 1 d . . .
H14 H 0.2700 0.4874 0.1385 0.086 Uiso 1 1 calc R . .
C15 C 0.3326(17) 0.4759(18) 0.2038(4) 0.074(4) Uani 1 1 d . . .
H15 H 0.2837 0.4990 0.2212 0.089 Uiso 1 1 calc R . .
C16 C 0.4194(17) 0.4453(19) 0.2180(4) 0.095(5) Uani 1 1 d . . .
H16A H 0.4448 0.4451 0.2459 0.115 Uiso 1 1 calc R . .

loop_
_atom_site_aniso_label
_atom_site_aniso_U_11
_atom_site_aniso_U_22
_atom_site_aniso_U_33
_atom_site_aniso_U_23
_atom_site_aniso_U_13
_atom_site_aniso_U_12
Zn1 0.0512(7) 0.0512(7) 0.0184(8) 0.000 0.000 0.0256(4)
Zn2 0.0496(7) 0.0496(7) 0.0193(8) 0.000 0.000 0.0248(3)
O2 0.091(8) 0.139(10) 0.039(5) -0.014(5) 0.004(5) 0.079(8)
O3A 0.15(3) 0.052(11) 0.033(8) -0.001(7) 0.009(13) 0.068(16)
O3B 0.12(2) 0.075(14) 0.045(10) 0.011(9) 0.010(12) 0.051(12)
O4 0.056(3) 0.051(3) 0.126(5) -0.012(3) -0.006(3) 0.024(3)
O5 0.029(3) 0.029(3) 0.018(4) 0.000 0.000 0.0144(13)
N1 0.062(6) 0.052(5) 0.021(3) -0.002(4) 0.005(4) 0.035(5)
N2 0.050(5) 0.054(5) 0.026(4) 0.006(4) 0.004(4) 0.034(4)
N3 0.059(6) 0.044(5) 0.021(4) -0.005(4) 0.002(4) 0.025(5)
N4 0.053(5) 0.047(5) 0.024(4) 0.005(4) -0.001(4) 0.023(4)
B2 0.054(7) 0.054(7) 0.013(5) 0.000 0.000 0.027(4)
Cl1 0.127(4) 0.127(4) 0.080(5) 0.000 0.000 0.0637(19)
C1 0.073(9) 0.071(9) 0.039(7) -0.020(6) 0.009(6) 0.024(8)
C2 0.050(6) 0.050(6) 0.046(6) -0.019(5) -0.005(5) 0.032(5)
C3 0.057(7) 0.045(6) 0.038(5) -0.003(4) 0.008(5) 0.029(5)
C4 0.051(6) 0.042(6) 0.040(6) -0.005(5) 0.001(5) 0.021(5)
C5 0.062(7) 0.051(7) 0.038(5) 0.007(5) 0.010(5) 0.029(6)
C6 0.074(8) 0.048(7) 0.067(8) 0.005(6) -0.012(7) 0.022(6)
C7 0.075(8) 0.065(8) 0.084(8) 0.033(6) 0.014(6) 0.032(7)
C8 0.139(12) 0.099(10) 0.033(5) 0.016(5) 0.010(6) 0.057(9)
C9 0.072(9) 0.070(9) 0.034(6) -0.007(6) -0.015(6) 0.034(7)
C10 0.069(7) 0.035(5) 0.027(4) 0.000(4) -0.006(5) 0.024(5)
C11 0.055(7) 0.051(6) 0.073(8) 0.010(6) -0.005(6) 0.032(6)
C12 0.040(6) 0.043(6) 0.041(5) 0.004(5) 0.004(5) 0.019(5)
C13 0.049(6) 0.049(6) 0.057(7) 0.006(6) 0.010(5) 0.025(5)
C14 0.061(8) 0.089(10) 0.076(8) -0.018(7) 0.009(7) 0.046(8)
C15 0.077(8) 0.096(10) 0.057(6) -0.010(6) 0.017(6) 0.048(8)
C16 0.113(10) 0.184(15) 0.035(5) -0.015(6) 0.009(5) 0.109(11)

loop_
_atom_type_symbol
_atom_type_description
_atom_type_scat_dispersion_real
_atom_type_scat_dispersion_imag
_atom_type_scat_source
C C 0.0033 0.0016 'International Tables Vol C Tables 4.2.6.8 and 6.1.1.4'
H H 0.0000 0.0000 'International Tables Vol C Tables 4.2.6.8 and 6.1.1.4'
B B 0.0013 0.0007 'International Tables Vol C Tables 4.2.6.8 and 6.1.1.4'
N N 0.0061 0.0033 'International Tables Vol C Tables 4.2.6.8 and 6.1.1.4'
O O 0.0106 0.0060 'International Tables Vol C Tables 4.2.6.8 and 6.1.1.4'
Cl Cl 0.1484 0.1585 'International Tables Vol C Tables 4.2.6.8 and 6.1.1.4'
Zn Zn 0.2839 1.4301 'International Tables Vol C Tables 4.2.6.8 and 6.1.1.4'

loop_
_geom_angle_atom_site_label_1
_geom_angle_atom_site_label_2
_geom_angle_atom_site_label_3
_geom_angle
_geom_angle_site_symmetry_1
_geom_angle_site_symmetry_3
_geom_angle_publ_flag
O1 Zn1 O1 20.8(4) 2_655 . y
O1 Zn1 O1 20.8(4) 2_655 3_665 y
O1 Zn1 O1 20.8(4) . 3_665 y
O1 Zn1 N1 111.3(4) 2_655 3_665 y
O1 Zn1 N1 131.2(9) . 3_665 y
O1 Zn1 N1 124.9(12) 3_665 3_665 y
O1 Zn1 N1 124.9(12) 2_655 2_655 y
O1 Zn1 N1 111.3(4) . 2_655 y
O1 Zn1 N1 131.2(9) 3_665 2_655 y
N1 Zn1 N1 93.3(3) 3_665 2_655 y
O1 Zn1 N1 131.2(9) 2_655 . y
O1 Zn1 N1 124.9(12) . . y
O1 Zn1 N1 111.3(4) 3_665 . y
N1 Zn1 N1 93.3(3) 3_665 . y
N1 Zn1 N1 93.3(3) 2_655 . y
O1 Zn2 O1 20.7(4) 2_655 3_665 y
O1 Zn2 O1 20.7(4) 2_655 . y
O1 Zn2 O1 20.7(4) 3_665 . y
O1 Zn2 N2 114.7(8) 2_655 2_655 y
O1 Zn2 N2 135.1(5) 3_665 2_655 y
O1 Zn2 N2 120.3(11) . 2_655 y
O1 Zn2 N2 120.3(11) 2_655 3_665 y
O1 Zn2 N2 114.7(8) 3_665 3_665 y
O1 Zn2 N2 135.1(5) . 3_665 y
N2 Zn2 N2 92.1(3) 2_655 3_665 y
O1 Zn2 N2 135.1(5) 2_655 . y
O1 Zn2 N2 120.3(11) 3_665 . y
O1 Zn2 N2 114.7(8) . . y
N2 Zn2 N2 92.1(3) 2_655 . y
N2 Zn2 N2 92.1(3) 3_665 . y
O1 O1 O1 60.000(13) 2_655 3_665 y
O1 O1 Zn1 79.61(19) 2_655 . y
O1 O1 Zn1 79.61(19) 3_665 . y
O1 O1 Zn2 79.65(18) 2_655 . y
O1 O1 Zn2 79.65(18) 3_665 . y
Zn1 O1 Zn2 156.0(4) . . y
C13 O2 C16 113.0(10) . . y
C8 O3A C5 95.0(18) . . y
C5 O3B C8 101(3) . . y
C4 N1 N3 106.1(9) . . y
C4 N1 Zn1 141.7(7) . . y
N3 N1 Zn1 111.0(6) . . y
C12 N2 N4 107.7(9) . . y
C12 N2 Zn2 139.9(7) . . y
N4 N2 Zn2 111.9(7) . . y
N1 N3 C2 108.3(9) . . y
N1 N3 B1 121.0(10) . . y
C2 N3 B1 130.5(10) . . y
C10 N4 N2 109.2(9) . . y
C10 N4 B2 130.5(9) . . y
N2 N4 B2 120.1(9) . . y
N3 B1 N3 108.6(9) 3_665 2_655 y
N3 B1 N3 108.6(9) 3_665 . y
N3 B1 N3 108.6(9) 2_655 . y
N4 B2 N4 109.6(6) 2_655 3_665 y
N4 B2 N4 109.6(6) 2_655 . y
N4 B2 N4 109.6(6) 3_665 . y
O5 Cl1 O4 109.5(4) . 3_565 y
O5 Cl1 O4 109.5(4) . . y
O4 Cl1 O4 109.5(4) 3_565 . y
O5 Cl1 O4 109.5(4) . 2_665 y
O4 Cl1 O4 109.5(4) 3_565 2_665 y
O4 Cl1 O4 109.5(4) . 2_665 y
C3 C2 N3 109.6(10) . . y
C3 C2 C1 128.4(11) . . y
N3 C2 C1 122.0(11) . . y
C2 C3 C4 103.1(10) . . y
N1 C4 C3 112.9(10) . . y
N1 C4 C5 123.9(11) . . y
C3 C4 C5 123.1(10) . . y
C6 C5 O3B 111(2) . . y
C6 C5 O3A 111.5(18) . . y
O3B C5 O3A 24(2) . . y
C6 C5 C4 134.3(13) . . y
O3B C5 C4 114(2) . . y
O3A C5 C4 113.2(17) . . y
C6 C5 C8 72.1(10) . . y
O3B C5 C8 41(2) . . y
O3A C5 C8 41.1(15) . . y
C4 C5 C8 153.6(11) . . y
C5 C6 C7 110.1(14) . . y
C5 C6 C8 71.8(10) . . y
C7 C6 C8 38.4(8) . . y
C8 C7 C6 101.8(13) . . y
C7 C8 O3A 118.1(18) . . y
C7 C8 O3B 111(2) . . y
O3A C8 O3B 25(2) . . y
C7 C8 C5 76.0(10) . . y
O3A C8 C5 44.0(12) . . y
O3B C8 C5 37.5(19) . . y
C7 C8 C6 39.8(8) . . y
O3A C8 C6 79.1(14) . . y
O3B C8 C6 72.3(19) . . y
C5 C8 C6 36.2(6) . . y
N4 C10 C11 107.5(10) . . y
N4 C10 C9 123.3(11) . . y
C11 C10 C9 129.2(12) . . y
C10 C11 C12 109.1(11) . . y
N2 C12 C11 106.5(10) . . y
N2 C12 C13 122.7(11) . . y
C11 C12 C13 130.8(11) . . y
O2 C13 C14 107.3(11) . . y
O2 C13 C12 119.9(10) . . y
C14 C13 C12 132.7(13) . . y
C13 C14 C15 103.5(13) . . y
C16 C15 C14 111.9(12) . . y
C15 C16 O2 104.3(12) . . y

loop_
_geom_bond_atom_site_label_1
_geom_bond_atom_site_label_2
_geom_bond_distance
_geom_bond_site_symmetry_2
_geom_bond_publ_flag
Zn1 O1 1.877(16) 2_655 y
Zn1 O1 1.877(16) . y
Zn1 O1 1.877(16) 3_665 y
Zn1 N1 2.050(9) 3_665 y
Zn1 N1 2.050(9) 2_655 y
Zn1 N1 2.050(9) . y
Zn2 O1 1.885(16) 2_655 y
Zn2 O1 1.885(16) 3_665 y
Zn2 O1 1.885(16) . y
Zn2 N2 2.074(8) 2_655 y
Zn2 N2 2.074(8) 3_665 y
Zn2 N2 2.074(8) . y
O1 O1 0.677(11) 2_655 y
O1 O1 0.677(11) 3_665 y
O2 C13 1.376(14) . y
O2 C16 1.430(14) . y
O3A C8 1.33(4) . y
O3A C5 1.41(3) . y
O3B C5 1.25(4) . y
O3B C8 1.35(4) . y
O4 Cl1 1.417(6) . y
O5 Cl1 1.298(5) . y
N1 C4 1.316(14) . y
N1 N3 1.376(10) . y
N2 C12 1.347(13) . y
N2 N4 1.381(10) . y
N3 C2 1.379(14) . y
N3 B1 1.547(12) . y
N4 C10 1.316(15) . y
N4 B2 1.539(11) . y
B1 N3 1.547(12) 3_665 y
B1 N3 1.547(12) 2_655 y
B2 N4 1.539(11) 2_655 y
B2 N4 1.539(11) 3_665 y
Cl1 O4 1.417(6) 3_565 y
Cl1 O4 1.417(6) 2_665 y
C1 C2 1.500(14) . y
C2 C3 1.371(16) . y
C3 C4 1.406(16) . y
C4 C5 1.489(16) . y
C5 C6 1.255(18) . y
C5 C8 2.020(17) . y
C6 C7 1.324(18) . y
C6 C8 2.02(2) . y
C7 C8 1.28(2) . y
C9 C10 1.500(13) . y
C10 C11 1.358(17) . y
C11 C12 1.373(18) . y
C12 C13 1.410(16) . y
C13 C14 1.403(17) . y
C14 C15 1.516(16) . y
C15 C16 1.32(2) . y

loop_
_cod_changelog_entry_id
_cod_changelog_entry_author
_cod_changelog_entry_date
_cod_changelog_entry_text
1 'Vaitkus, Antanas' 2024-11-15T14:40:08+02:00
;
 Removed multiple data items that had the 'Y' placeholder value.
;
